data_1525606
loop_
_publ_author_name
'Baidina, I.A.'
'Gromilov, S.A.'
'Khranenko, S.P.'
'Vasil'ev, A.D.'
'Belyaev, A.V.'

_publ_section_title
;
 Synthesis and crystal structure of trans-(Rb2 (Pd (N O2)2 Cl2)).
 Structure refinement of Na2 (Pd (N O2)4)
;
_journal_name_full 'Zhurnal Strukturnoi Khimii (Issue-No. from 1981)'
_journal_page_first 145
_journal_page_last 150
_journal_volume 42
_journal_year 2001
_chemical_formula_sum 'N4 Na2 O8 Pd'
_chemical_name_systematic 'Na2 (Pd (N O2)4)'
_space_group_IT_number 33
_symmetry_space_group_name_Hall 'P 2c -2n'
_symmetry_space_group_name_H-M 'P n a 21'
_cell_angle_alpha 90
_cell_angle_beta 90
_cell_angle_gamma 90
_cell_formula_units_Z 4
_cell_length_a 15.431
_cell_length_b 4.606
_cell_length_c 11.208
_cell_volume 796.611
_citation_journal_id_ASTM ZSTKAI
_cod_data_source_file Baidina_ZSTKAI_2001_1744.cif
_cod_data_source_block N4Na2O8Pd1
_cod_original_cell_volume 796.6107
_cod_original_formula_sum 'N4 Na2 O8 Pd1'
_cod_database_code 1525606

loop_
_symmetry_equiv_pos_as_xyz
x,y,z
-x,-y,z+1/2
-x+1/2,y+1/2,z+1/2
x+1/2,-y+1/2,z

loop_
_atom_site_label
_atom_site_type_symbol
_atom_site_fract_x
_atom_site_fract_y
_atom_site_fract_z
_atom_site_occupancy
_atom_site_U_iso_or_equiv
N2 N+3 0.8526 0.7271 0.2128 1 0.0
O1 O-2 0.9434 0.4923 -0.0481 1 0.0
O6 O-2 0.7443 0.7522 -0.0774 1 0.0
O7 O-2 0.0613 0.0009 0.0786 1 0.0
O3 O-2 0.8127 0.5025 0.1978 1 0.0
O5 O-2 0.6909 -0.0017 0.0709 1 0.0
Na1 Na+1 0.9136 0.2847 0.4007 1 0.0
O2 O-2 0.8587 0.246 0.8369 1 0.0
Na2 Na+1 0.6659 0.2635 0.2478 1 0.0
O4 O-2 0.8834 0.7766 0.3144 1 0.0
N3 N+3 0.7557 -0.0906 0.0156 1 0.0
Pd1 Pd+2 0.8762 -0.0003 0.0742 1 0.0
N4 N+3 0.997 0.0827 0.1334 1 0.0
N1 N+3 0.8952 0.276 -0.0671 1 0.0
O8 O-2 0.0076 0.2264 0.2204 1 0.0
